data_7125396
loop_
_publ_author_name
'Dey, Mamon'
'Mudoi, Prashurya Pritam'
'Choudhury, Anup'
'Sarma, Bipul'
'Gogoi, Nayanmoni'

_publ_section_title
;
 Deciphering the influence of structural distortions on the uniaxial
 magnetic anisotropy of pentagonal bipyramidal Ni(ii) complexes.
;
_journal_issue 77
_journal_name_full 'Chemical communications (Cambridge, England)'
_journal_page_first 11547
_journal_page_last 11550
_journal_paper_doi 10.1039/c9cc05032a
_journal_volume 55
_journal_year 2019
_chemical_formula_sum 'C25 H21 N7 Ni O5 S2'
_chemical_formula_weight 622.32
_space_group_crystal_system orthorhombic
_space_group_IT_number 19
_space_group_name_Hall 'P 2ac 2ab'
_space_group_name_H-M_alt 'P 21 21 21'
_atom_sites_solution_hydrogens mixed
_audit_creation_method SHELXL-2014/7
_audit_update_record
;
2019-07-01 deposited with the CCDC.	2019-08-30 downloaded from the CCDC.
;
_cell_angle_alpha 90
_cell_angle_beta 90
_cell_angle_gamma 90
_cell_formula_units_Z 4
_cell_length_a 10.3308(2)
_cell_length_b 11.4554(3)
_cell_length_c 23.6689(6)
_cell_measurement_reflns_used 4617
_cell_measurement_temperature 100(2)
_cell_measurement_theta_max 25.99
_cell_measurement_theta_min 2.47
_cell_volume 2801.06(12)
_computing_cell_refinement 'Bruker SAINT'
_computing_data_collection 'Bruker APEX2'
_computing_data_reduction 'Bruker SAINT'
_computing_molecular_graphics 'Bruker SHELXTL'
_computing_publication_material 'Bruker SHELXTL'
_computing_structure_refinement 'SHELXL-2008 (Sheldrick, 2014)'
_computing_structure_solution 'SHELXS-97 (Sheldrick, 2008)'
_diffrn_ambient_temperature 100(2)
_diffrn_measured_fraction_theta_full 0.993
_diffrn_measured_fraction_theta_max 0.985
_diffrn_measurement_device_type 'Bruker APEX-II CCD'
_diffrn_measurement_method '\f and \w scans'
_diffrn_radiation_monochromator graphite
_diffrn_radiation_source 'fine-focus sealed tube'
_diffrn_radiation_type MoK\a
_diffrn_radiation_wavelength 0.71073
_diffrn_reflns_av_R_equivalents 0.0432
_diffrn_reflns_av_unetI/netI 0.0763
_diffrn_reflns_Laue_measured_fraction_full 0.993
_diffrn_reflns_Laue_measured_fraction_max 0.985
_diffrn_reflns_limit_h_max 13
_diffrn_reflns_limit_h_min -7
_diffrn_reflns_limit_k_max 14
_diffrn_reflns_limit_k_min -8
_diffrn_reflns_limit_l_max 15
_diffrn_reflns_limit_l_min -30
_diffrn_reflns_number 13706
_diffrn_reflns_point_group_measured_fraction_full 0.950
_diffrn_reflns_point_group_measured_fraction_max 0.934
_diffrn_reflns_theta_full 25.242
_diffrn_reflns_theta_max 27.710
_diffrn_reflns_theta_min 1.721
_exptl_absorpt_coefficient_mu 0.890
_exptl_absorpt_correction_T_max 0.8282
_exptl_absorpt_correction_T_min 0.7638
_exptl_absorpt_correction_type multi-scan
_exptl_absorpt_process_details SADABS
_exptl_crystal_colour green
_exptl_crystal_density_diffrn 1.471
_exptl_crystal_density_method 'not measured'
_exptl_crystal_description block
_exptl_crystal_F_000 1272
_exptl_crystal_size_max 0.32
_exptl_crystal_size_mid 0.27
_exptl_crystal_size_min 0.22
_refine_diff_density_max 0.676
_refine_diff_density_min -0.777
_refine_diff_density_rms 0.125
_refine_ls_abs_structure_details
;
 Flack x determined using 1819 quotients [(I+)-(I-)]/[(I+)+(I-)]
 (Parsons, Flack and Wagner, Acta Cryst. B69 (2013) 249-259).
;
_refine_ls_abs_structure_Flack 0.028(11)
_refine_ls_extinction_method none
_refine_ls_goodness_of_fit_ref 1.058
_refine_ls_hydrogen_treatment mixed
_refine_ls_matrix_type full
_refine_ls_number_parameters 371
_refine_ls_number_reflns 6128
_refine_ls_number_restraints 2
_refine_ls_restrained_S_all 1.058
_refine_ls_R_factor_all 0.0601
_refine_ls_R_factor_gt 0.0486
_refine_ls_shift/su_max 0.005
_refine_ls_shift/su_mean 0.000
_refine_ls_structure_factor_coef Fsqd
_refine_ls_weighting_details 'w=1/[\s^2^(Fo^2^)+(0.0708P)^2^] where P=(Fo^2^+2Fc^2^)/3'
_refine_ls_weighting_scheme calc
_refine_ls_wR_factor_gt 0.1182
_refine_ls_wR_factor_ref 0.1348
_reflns_Friedel_coverage 0.686
_reflns_Friedel_fraction_full 0.892
_reflns_Friedel_fraction_max 0.869
_reflns_number_gt 5280
_reflns_number_total 6128
_reflns_threshold_expression 'I > 2\s(I)'
_cod_data_source_file c9cc05032a2.cif
_cod_data_source_block shelx
_cod_database_code 7125396
_shelx_shelxl_version_number 2014/7
_shelx_space_group_comment
;
The symmetry employed for this shelxl refinement is uniquely defined
by the following loop, which should always be used as a source of
symmetry information in preference to the above space-group names.
They are only intended as comments.
;
_shelx_estimated_absorpt_t_min 0.764
_shelx_estimated_absorpt_t_max 0.828

loop_
_space_group_symop_operation_xyz
'x, y, z'
'-x+1/2, -y, z+1/2'
'-x, y+1/2, -z+1/2'
'x+1/2, -y+1/2, -z'

loop_
_atom_site_label
_atom_site_type_symbol
_atom_site_fract_x
_atom_site_fract_y
_atom_site_fract_z
_atom_site_U_iso_or_equiv
_atom_site_adp_type
_atom_site_occupancy
_atom_site_site_symmetry_order
_atom_site_calc_flag
_atom_site_refinement_flags_posn
_atom_site_refinement_flags_adp
H3A H 1.068(8) 0.672(4) 0.193(4) 0.07(3) Uiso 1 1 d D .
H5A H 0.704(19) 0.141(14) 0.057(10) 0.35(13) Uiso 1 1 d D .
Ni1 Ni 0.86615(7) 0.42687(6) 0.12761(3) 0.01568(18) Uani 1 1 d . .
S1 S 0.91835(16) 0.53747(14) -0.06280(6) 0.0265(4) Uani 1 1 d . .
S2 S 0.78004(15) 0.35036(15) 0.32150(6) 0.0259(4) Uani 1 1 d . .
O2 O 0.9432(4) 0.2038(4) 0.11844(16) 0.0223(9) Uani 1 1 d . .
O3 O 0.7945(4) 0.8615(4) 0.45252(17) 0.0307(11) Uani 1 1 d . .
O1 O 1.0751(4) 0.4110(3) 0.16195(16) 0.0195(8) Uani 1 1 d . .
N1 N 0.7069(4) 0.5252(4) 0.11611(17) 0.0150(9) Uani 1 1 d . .
N4 N 0.7313(4) 0.3131(4) 0.08497(18) 0.0168(10) Uani 1 1 d . .
N7 N 0.8094(5) 0.3741(4) 0.2045(2) 0.0212(11) Uani 1 1 d . .
N6 N 0.9388(4) 0.4634(4) 0.05006(19) 0.0196(10) Uani 1 1 d . .
N2 N 0.9176(4) 0.5882(4) 0.16123(19) 0.0174(10) Uani 1 1 d . .
C1 C 0.8701(6) 0.1506(5) 0.0867(2) 0.0174(11) Uani 1 1 d . .
C15 C 0.7062(5) 0.6332(5) 0.1368(2) 0.0157(11) Uani 1 1 d . .
C9 C 0.6196(5) 0.3570(5) 0.0716(2) 0.0171(11) Uani 1 1 d . .
N3 N 1.0381(4) 0.6011(4) 0.1843(2) 0.0175(10) Uani 1 1 d D .
C22 C 1.3669(6) 0.5837(6) 0.2929(2) 0.0277(13) Uani 1 1 d . .
H22 H 1.3775 0.6340 0.3233 0.033 Uiso 1 1 calc R U
C17 C 0.8535(6) 0.7887(5) 0.1868(2) 0.0230(13) Uani 1 1 d . .
H17A H 0.8802 0.7811 0.2255 0.035 Uiso 1 1 calc R U
H17B H 0.7742 0.8323 0.1851 0.035 Uiso 1 1 calc R U
H17C H 0.9193 0.8289 0.1658 0.035 Uiso 1 1 calc R U
C7 C 0.7943(6) -0.0479(5) 0.0527(2) 0.0233(13) Uani 1 1 d . .
H7 H 0.7087 -0.0226 0.0534 0.028 Uiso 1 1 calc R U
C3 C 1.0219(6) -0.0108(5) 0.0672(2) 0.0226(13) Uani 1 1 d . .
H3 H 1.0885 0.0393 0.0777 0.027 Uiso 1 1 calc R U
N5 N 0.7582(4) 0.2005(4) 0.0666(2) 0.0167(10) Uani 1 1 d D .
C19 C 1.1121(5) 0.5008(5) 0.1852(2) 0.0181(12) Uani 1 1 d . .
C16 C 0.8330(5) 0.6713(5) 0.1623(2) 0.0168(12) Uani 1 1 d . .
C14 C 0.5934(5) 0.7019(5) 0.1350(2) 0.0221(12) Uani 1 1 d . .
H14 H 0.5924 0.7771 0.1498 0.027 Uiso 1 1 calc R U
C11 C 0.6020(5) 0.4792(5) 0.0922(2) 0.0168(11) Uani 1 1 d . .
C20 C 1.2358(5) 0.5083(5) 0.2171(2) 0.0167(11) Uani 1 1 d . .
C12 C 0.4868(5) 0.5426(5) 0.0885(2) 0.0204(12) Uani 1 1 d . .
H12 H 0.4137 0.5106 0.0716 0.025 Uiso 1 1 calc R U
C2 C 0.8939(5) 0.0288(5) 0.0679(2) 0.0170(11) Uani 1 1 d . .
C25 C 1.3359(5) 0.4321(5) 0.2032(2) 0.0197(12) Uani 1 1 d . .
H25 H 1.3251 0.3797 0.1735 0.024 Uiso 1 1 calc R U
C21 C 1.2506(5) 0.5845(6) 0.2628(2) 0.0235(13) Uani 1 1 d . .
H21 H 1.1840 0.6349 0.2731 0.028 Uiso 1 1 calc R U
C24 C 1.4516(5) 0.4337(6) 0.2330(2) 0.0248(13) Uani 1 1 d . .
H24 H 1.5190 0.3842 0.2228 0.030 Uiso 1 1 calc R U
C13 C 0.4845(6) 0.6542(5) 0.1106(2) 0.0241(13) Uani 1 1 d . .
H13 H 0.4086 0.6976 0.1090 0.029 Uiso 1 1 calc R U
C4 C 1.0504(7) -0.1248(6) 0.0509(3) 0.0296(15) Uani 1 1 d . .
H4 H 1.1356 -0.1507 0.0502 0.035 Uiso 1 1 calc R U
C5 C 0.9503(7) -0.1991(6) 0.0358(3) 0.0342(16) Uani 1 1 d . .
H5 H 0.9684 -0.2754 0.0250 0.041 Uiso 1 1 calc R U
C10 C 0.5189(6) 0.2946(6) 0.0394(3) 0.0260(14) Uani 1 1 d . .
H10A H 0.5422 0.2927 0.0002 0.039 Uiso 1 1 calc R U
H10B H 0.4375 0.3341 0.0438 0.039 Uiso 1 1 calc R U
H10C H 0.5113 0.2162 0.0534 0.039 Uiso 1 1 calc R U
C6 C 0.8226(7) -0.1600(6) 0.0369(2) 0.0280(14) Uani 1 1 d . .
H6 H 0.7560 -0.2104 0.0267 0.034 Uiso 1 1 calc R U
C23 C 1.4658(6) 0.5096(6) 0.2781(3) 0.0296(15) Uani 1 1 d . .
H23 H 1.5427 0.5104 0.2985 0.036 Uiso 1 1 calc R U
C27 C 0.7967(5) 0.3646(5) 0.2524(2) 0.0189(12) Uani 1 1 d . .
C26 C 0.9288(5) 0.4943(5) 0.0026(2) 0.0179(12) Uani 1 1 d . .
O4 O 0.7100(7) 0.6944(5) 0.3765(2) 0.0633(17) Uani 1 1 d . .
O5 O 0.1168(7) 0.1266(6) 0.1994(3) 0.0721(19) Uani 1 1 d . .

loop_
_atom_site_aniso_label
_atom_site_aniso_U_11
_atom_site_aniso_U_22
_atom_site_aniso_U_33
_atom_site_aniso_U_23
_atom_site_aniso_U_13
_atom_site_aniso_U_12
Ni1 0.0165(3) 0.0147(3) 0.0159(3) 0.0006(3) 0.0008(3) 0.0018(3)
S1 0.0384(9) 0.0228(8) 0.0184(7) 0.0035(6) -0.0007(6) 0.0002(7)
S2 0.0311(8) 0.0310(9) 0.0155(7) 0.0018(6) 0.0002(6) 0.0060(7)
O2 0.0206(19) 0.023(2) 0.023(2) -0.0074(18) -0.0082(16) -0.0001(17)
O3 0.022(2) 0.049(3) 0.022(2) 0.004(2) 0.0022(17) -0.006(2)
O1 0.0218(19) 0.017(2) 0.0198(19) -0.0022(17) -0.0012(15) 0.0003(17)
N1 0.018(2) 0.014(2) 0.013(2) 0.0023(18) 0.0038(17) 0.0013(18)
N4 0.018(2) 0.015(2) 0.018(2) -0.0002(19) -0.0009(18) 0.0019(19)
N7 0.021(2) 0.021(3) 0.022(3) 0.002(2) -0.001(2) 0.001(2)
N6 0.020(2) 0.019(3) 0.019(2) -0.003(2) 0.0025(19) 0.003(2)
N2 0.017(2) 0.020(3) 0.015(2) -0.001(2) -0.0007(17) 0.001(2)
C1 0.018(2) 0.016(3) 0.018(2) 0.001(2) 0.005(2) 0.001(2)
C15 0.021(3) 0.015(3) 0.011(2) 0.005(2) 0.002(2) 0.003(2)
C9 0.017(3) 0.015(3) 0.018(3) 0.003(2) 0.003(2) -0.001(2)
N3 0.017(2) 0.013(3) 0.023(2) -0.003(2) -0.0061(19) 0.0018(19)
C22 0.034(3) 0.027(3) 0.022(3) -0.005(3) -0.007(3) 0.001(3)
C17 0.027(3) 0.015(3) 0.028(3) -0.007(2) 0.001(3) 0.004(3)
C7 0.028(3) 0.019(3) 0.023(3) 0.000(2) 0.000(2) -0.004(3)
C3 0.025(3) 0.022(3) 0.021(3) 0.001(3) -0.003(2) 0.004(3)
N5 0.019(2) 0.011(2) 0.020(2) -0.0013(19) 0.0001(18) -0.0032(19)
C19 0.019(3) 0.019(3) 0.016(3) -0.002(2) 0.001(2) 0.002(2)
C16 0.023(3) 0.015(3) 0.012(2) 0.001(2) 0.002(2) -0.001(2)
C14 0.023(3) 0.020(3) 0.024(3) -0.001(3) 0.005(2) 0.004(2)
C11 0.018(3) 0.018(3) 0.015(3) 0.003(2) 0.001(2) 0.000(2)
C20 0.017(3) 0.015(3) 0.018(3) 0.002(2) -0.002(2) -0.003(2)
C12 0.020(3) 0.020(3) 0.021(3) 0.003(2) -0.002(2) 0.002(2)
C2 0.020(3) 0.016(3) 0.014(2) -0.001(2) -0.001(2) 0.001(2)
C25 0.023(3) 0.017(3) 0.019(3) 0.001(2) 0.002(2) 0.002(2)
C21 0.026(3) 0.022(3) 0.022(3) -0.007(3) -0.003(2) 0.004(3)
C24 0.018(3) 0.029(4) 0.027(3) 0.002(3) 0.000(2) 0.003(3)
C13 0.024(3) 0.021(3) 0.027(3) 0.001(3) 0.001(2) 0.006(3)
C4 0.034(3) 0.030(4) 0.025(3) -0.003(3) -0.003(3) 0.012(3)
C5 0.064(5) 0.018(3) 0.021(3) -0.001(3) -0.001(3) 0.008(3)
C10 0.020(3) 0.020(3) 0.038(4) 0.000(3) -0.009(3) 0.003(3)
C6 0.046(4) 0.020(3) 0.019(3) 0.001(3) -0.006(3) -0.008(3)
C23 0.021(3) 0.037(4) 0.030(3) 0.001(3) -0.007(3) -0.001(3)
C27 0.016(3) 0.016(3) 0.025(3) 0.003(2) -0.002(2) 0.003(2)
C26 0.017(3) 0.014(3) 0.023(3) -0.002(2) 0.002(2) 0.000(2)
O4 0.115(5) 0.038(3) 0.037(3) 0.011(3) -0.009(3) -0.017(3)
O5 0.087(5) 0.071(5) 0.059(4) 0.001(3) -0.013(4) 0.013(4)

loop_
_atom_type_symbol
_atom_type_description
_atom_type_scat_dispersion_real
_atom_type_scat_dispersion_imag
_atom_type_scat_source
C C 0.0033 0.0016 'International Tables Vol C Tables 4.2.6.8 and 6.1.1.4'
H H 0.0000 0.0000 'International Tables Vol C Tables 4.2.6.8 and 6.1.1.4'
N N 0.0061 0.0033 'International Tables Vol C Tables 4.2.6.8 and 6.1.1.4'
O O 0.0106 0.0060 'International Tables Vol C Tables 4.2.6.8 and 6.1.1.4'
S S 0.1246 0.1234 'International Tables Vol C Tables 4.2.6.8 and 6.1.1.4'
Ni Ni 0.3393 1.1124 'International Tables Vol C Tables 4.2.6.8 and 6.1.1.4'

loop_
_geom_angle_atom_site_label_1
_geom_angle_atom_site_label_2
_geom_angle_atom_site_label_3
_geom_angle
N7 Ni1 N1 93.02(18)
N7 Ni1 N6 172.9(2)
N1 Ni1 N6 93.72(18)
N7 Ni1 N2 89.73(19)
N1 Ni1 N2 76.30(18)
N6 Ni1 N2 93.93(19)
N7 Ni1 N4 93.08(18)
N1 Ni1 N4 75.38(18)
N6 Ni1 N4 86.57(18)
N2 Ni1 N4 151.65(18)
N7 Ni1 O1 85.99(16)
N1 Ni1 O1 148.67(17)
N6 Ni1 O1 89.35(16)
N2 Ni1 O1 72.38(16)
N4 Ni1 O1 135.95(16)
C19 O1 Ni1 112.4(3)
C15 N1 C11 121.3(5)
C15 N1 Ni1 118.4(4)
C11 N1 Ni1 120.1(4)
C9 N4 N5 117.5(5)
C9 N4 Ni1 116.9(4)
N5 N4 Ni1 125.3(3)
C27 N7 Ni1 163.7(5)
C26 N6 Ni1 152.8(4)
C16 N2 N3 121.9(5)
C16 N2 Ni1 119.3(4)
N3 N2 Ni1 118.7(4)
O2 C1 N5 121.5(5)
O2 C1 C2 123.3(5)
N5 C1 C2 115.2(5)
N1 C15 C14 120.9(5)
N1 C15 C16 114.3(5)
C14 C15 C16 124.7(5)
N4 C9 C10 124.4(5)
N4 C9 C11 113.1(5)
C10 C9 C11 122.5(5)
N2 N3 C19 114.9(5)
N2 N3 H3A 120(6)
C19 N3 H3A 124(6)
C23 C22 C21 121.0(6)
C23 C22 H22 119.5
C21 C22 H22 119.5
C16 C17 H17A 109.5
C16 C17 H17B 109.5
H17A C17 H17B 109.5
C16 C17 H17C 109.5
H17A C17 H17C 109.5
H17B C17 H17C 109.5
C6 C7 C2 120.1(6)
C6 C7 H7 120.0
C2 C7 H7 120.0
C4 C3 C2 120.5(6)
C4 C3 H3 119.8
C2 C3 H3 119.8
C1 N5 N4 116.5(5)
C1 N5 H5A 107(10)
N4 N5 H5A 131(10)
O1 C19 N3 121.2(5)
O1 C19 C20 123.0(5)
N3 C19 C20 115.8(5)
N2 C16 C17 125.4(5)
N2 C16 C15 111.5(5)
C17 C16 C15 123.0(5)
C13 C14 C15 117.9(5)
C13 C14 H14 121.1
C15 C14 H14 121.1
N1 C11 C12 121.0(5)
N1 C11 C9 114.3(5)
C12 C11 C9 124.7(5)
C25 C20 C21 119.6(5)
C25 C20 C19 118.7(5)
C21 C20 C19 121.6(5)
C13 C12 C11 118.1(5)
C13 C12 H12 120.9
C11 C12 H12 120.9
C3 C2 C7 119.2(5)
C3 C2 C1 117.7(5)
C7 C2 C1 123.0(5)
C24 C25 C20 120.7(5)
C24 C25 H25 119.7
C20 C25 H25 119.7
C22 C21 C20 118.9(5)
C22 C21 H21 120.5
C20 C21 H21 120.5
C23 C24 C25 119.4(6)
C23 C24 H24 120.3
C25 C24 H24 120.3
C14 C13 C12 120.8(6)
C14 C13 H13 119.6
C12 C13 H13 119.6
C5 C4 C3 119.3(6)
C5 C4 H4 120.3
C3 C4 H4 120.3
C4 C5 C6 120.2(6)
C4 C5 H5 119.9
C6 C5 H5 119.9
C9 C10 H10A 109.5
C9 C10 H10B 109.5
H10A C10 H10B 109.5
C9 C10 H10C 109.5
H10A C10 H10C 109.5
H10B C10 H10C 109.5
C7 C6 C5 120.6(6)
C7 C6 H6 119.7
C5 C6 H6 119.7
C22 C23 C24 120.4(6)
C22 C23 H23 119.8
C24 C23 H23 119.8
N7 C27 S2 179.4(5)
N6 C26 S1 178.8(5)

loop_
_geom_bond_atom_site_label_1
_geom_bond_atom_site_label_2
_geom_bond_distance
Ni1 N7 2.006(5)
Ni1 N1 2.013(4)
Ni1 N6 2.027(5)
Ni1 N2 2.081(5)
Ni1 N4 2.158(5)
Ni1 O1 2.314(4)
S1 C26 1.629(6)
S2 C27 1.652(6)
O2 C1 1.227(6)
O1 C19 1.228(6)
N1 C15 1.329(7)
N1 C11 1.331(7)
N4 C9 1.299(7)
N4 N5 1.389(6)
N7 C27 1.147(7)
N6 C26 1.182(7)
N2 C16 1.293(7)
N2 N3 1.367(6)
C1 N5 1.375(7)
C1 C2 1.485(7)
C15 C14 1.406(7)
C15 C16 1.507(7)
C9 C10 1.475(8)
C9 C11 1.493(8)
N3 C19 1.380(7)
N3 H3A 0.89(3)
C22 C23 1.374(9)
C22 C21 1.396(8)
C22 H22 0.9300
C17 C16 1.481(8)
C17 H17A 0.9600
C17 H17B 0.9600
C17 H17C 0.9600
C7 C6 1.369(8)
C7 C2 1.400(8)
C7 H7 0.9300
C3 C4 1.392(8)
C3 C2 1.398(7)
C3 H3 0.9300
N5 H5A 0.92(3)
C19 C20 1.487(7)
C14 C13 1.377(8)
C14 H14 0.9300
C11 C12 1.397(8)
C20 C25 1.393(8)
C20 C21 1.398(8)
C12 C13 1.381(8)
C12 H12 0.9300
C25 C24 1.388(7)
C25 H25 0.9300
C21 H21 0.9300
C24 C23 1.384(8)
C24 H24 0.9300
C13 H13 0.9300
C4 C5 1.387(10)
C4 H4 0.9300
C5 C6 1.393(9)
C5 H5 0.9300
C10 H10A 0.9600
C10 H10B 0.9600
C10 H10C 0.9600
C6 H6 0.9300
C23 H23 0.9300
